data_9007785
loop_
_publ_author_name
'Range, K. J.'
'Meister, H.'

_publ_section_title
;
 ErVO4-II, a scheelite-type high-pressure modification of
 erbium orthovanadate
;
_journal_name_full 'Acta Crystallographica, Section C'
_journal_page_first 1093
_journal_page_last 1094
_journal_paper_doi 10.1107/S0108270189014162
_journal_volume 46
_journal_year 1990
_chemical_formula_structural ErVO4
_chemical_formula_sum 'Er O4 V'
_space_group_IT_number 88
_symmetry_space_group_name_Hall '-I 4ad'
_symmetry_space_group_name_H-M 'I 41/a :2'
_cell_angle_alpha 90
_cell_angle_beta 90
_cell_angle_gamma 90
_cell_length_a 5.003
_cell_length_b 5.003
_cell_length_c 11.143
_cell_formula_units_Z 4
_cell_volume 278.909
_database_code_amcsd 0010147
_exptl_crystal_density_diffrn 6.720
_cod_original_sg_symbol_H-M 'I 41/a'
_cod_original_formula_sum 'Er V O4'
_cod_database_code 9007785
_amcsd_formula_title ErVO4

loop_
_space_group_symop_operation_xyz
x,y,z
1/2+x,1/2+y,1/2+z
3/4+y,1/4-x,1/4-z
1/4+y,3/4-x,3/4-z
3/4-y,1/4+x,1/4+z
1/4-y,3/4+x,3/4+z
1/2+x,y,1/2-z
+x,1/2+y,-z
1/2-x,-y,1/2+z
-x,1/2-y,+z
3/4-y,3/4+x,3/4-z
1/4-y,1/4+x,1/4-z
3/4+y,3/4-x,3/4+z
1/4+y,1/4-x,1/4+z
-x,-y,-z
1/2-x,1/2-y,1/2-z

loop_
_atom_site_label
_atom_site_fract_x
_atom_site_fract_y
_atom_site_fract_z
_atom_site_U_iso_or_equiv
Er 0.00000 0.25000 0.62500 0.00300
V 0.00000 0.25000 0.12500 0.00350
O 0.14600 0.50500 0.20540 0.00510

loop_
_cod_related_entry_id
_cod_related_entry_database
_cod_related_entry_code
1 AMCSD 0010147
